data_4320528
loop_
_publ_author_name
'Ari Lehtonen'
'Reijo Sillanp\"a\"a'

_publ_contact_author
; 
     Dr. Ari Lehtonen 
     Department of Chemistry 
     University of Turku 
     FIN-20014 Turku    
     Finland 
;
_publ_contact_author_email ari.lehtonen@utu.fi
_publ_contact_author_fax '358 2 3336700'
_publ_contact_author_phone '358 2 3336733'
_publ_section_title
;
 On the Reactions of Bisdiolatotungsten(VI) Phenoxides. Syntheses,
 Characterizations, and Molecular Structures of trans-[WCl2(Diol)(OAr)2]
;
_journal_name_full 'Inorganic Chemistry'
_journal_page_first 6047
_journal_page_last 6051
_journal_paper_doi 10.1021/ic010583t
_journal_volume 40
_journal_year 2001
_chemical_formula_sum 'C30 H46 Cl2 O4 W'
_chemical_formula_weight 725.42
_chemical_name_systematic
; 
trans-dichloro(1,2-etanediolato)bis(2,4- 
di-t-butylphenolato)tungsten(VI) 
;
_space_group_IT_number 61
_symmetry_cell_setting orthorhombic
_symmetry_space_group_name_Hall '-P 2ac 2ab'
_symmetry_space_group_name_H-M 'P b c a'
_atom_sites_solution_hydrogens geom
_atom_sites_solution_primary direct
_atom_sites_solution_secondary difmap
_audit_creation_method SHELXL-97
_cell_angle_alpha 90.00
_cell_angle_beta 90.00
_cell_angle_gamma 90.00
_cell_formula_units_Z 8
_cell_length_a 22.506(3)
_cell_length_b 27.700(6)
_cell_length_c 10.729(2)
_cell_measurement_reflns_used 20
_cell_measurement_temperature 294(2)
_cell_measurement_theta_max 8.2
_cell_measurement_theta_min 5.8
_cell_volume 6689(2)
_computing_cell_refinement
;MSC/AFC5S Diffractometer Control Software (Molecular Structure 
Corporation, 1995) 
;
_computing_data_collection
; 
MSC/AFC5S Diffractometer Control Software (Molecular Structure 
Corporation, 1995) 
;
_computing_data_reduction 'teXsan for Windows (MSC, 1997)'
_computing_molecular_graphics 'Ortep-3 for Windows (Farrugia, 1997)'
_computing_publication_material 'SHELXL-97 (Sheldrick, 1997)'
_computing_structure_refinement 'SHELXL-97 (Sheldrick, 1997)'
_computing_structure_solution 'SIR92 (Altomare, et. al. 1994)'
_diffrn_ambient_temperature 294(2)
_diffrn_measured_fraction_theta_full 0.999
_diffrn_measured_fraction_theta_max 0.999
_diffrn_measurement_device 'Rigaku AFC5S'
_diffrn_measurement_method \w/2\q
_diffrn_radiation_monochromator graphite
_diffrn_radiation_source 'fine-focus sealed tube'
_diffrn_radiation_type MoK\a
_diffrn_radiation_wavelength 0.71069
_diffrn_reflns_av_R_equivalents 0.0000
_diffrn_reflns_av_sigmaI/netI 0.1574
_diffrn_reflns_limit_h_max 27
_diffrn_reflns_limit_h_min 0
_diffrn_reflns_limit_k_max 33
_diffrn_reflns_limit_k_min 0
_diffrn_reflns_limit_l_max 13
_diffrn_reflns_limit_l_min 0
_diffrn_reflns_number 5892
_diffrn_reflns_theta_full 25.00
_diffrn_reflns_theta_max 25.00
_diffrn_reflns_theta_min 1.47
_diffrn_standards_decay_% 0.7
_diffrn_standards_interval_count 150
_diffrn_standards_number 3
_exptl_absorpt_coefficient_mu 3.643
_exptl_absorpt_correction_T_max 1.000
_exptl_absorpt_correction_T_min 0.656
_exptl_absorpt_correction_type psi-scan
_exptl_absorpt_process_details '(North et al., 1968)'
_exptl_crystal_colour red
_exptl_crystal_density_diffrn 1.441
_exptl_crystal_density_method 'not measured'
_exptl_crystal_description plate
_exptl_crystal_F_000 2928
_exptl_crystal_size_max 0.32
_exptl_crystal_size_mid 0.30
_exptl_crystal_size_min 0.10
_refine_diff_density_max 0.609
_refine_diff_density_min -0.601
_refine_diff_density_rms 0.120
_refine_ls_extinction_method none
_refine_ls_goodness_of_fit_ref 0.923
_refine_ls_hydrogen_treatment constr
_refine_ls_matrix_type full
_refine_ls_number_parameters 328
_refine_ls_number_reflns 5892
_refine_ls_number_restraints 18
_refine_ls_restrained_S_all 0.924
_refine_ls_R_factor_all 0.2005
_refine_ls_R_factor_gt 0.0527
_refine_ls_shift/su_max 0.002
_refine_ls_shift/su_mean 0.000
_refine_ls_structure_factor_coef Fsqd
_refine_ls_weighting_details 'calc w=1/[\s^2^(Fo^2^)+(0.0366P)^2^+0.0000P] where P=(Fo^2^+2Fc^2^)/3'
_refine_ls_weighting_scheme calc
_refine_ls_wR_factor_gt 0.0926
_refine_ls_wR_factor_ref 0.1234
_reflns_number_gt 2322
_reflns_number_total 5892
_reflns_threshold_expression >2\s(I)
_cod_data_source_file ic010583t_1.cif
_cod_data_source_block wbu=3d
_cod_depositor_comments
;
The following automatic conversions were performed:

'_symmetry_cell_setting' value 'Orthorhombic' changed to
'orthorhombic' according to the built-in table from CIF Core
dictionary named 'cif_core.dic' version 2.4.1 from 2010-06-29.

Automatic conversion script
Id: cif_fix_values 1646 2011-03-28 12:23:43Z adriana 
;
_cod_database_code 4320528

loop_
_symmetry_equiv_pos_as_xyz
'x, y, z'
'x+1/2, -y+1/2, -z'
'-x, y+1/2, -z+1/2'
'-x+1/2, -y, z+1/2'
'-x, -y, -z'
'-x-1/2, y-1/2, z'
'x, -y-1/2, z-1/2'
'x-1/2, y, -z-1/2'

loop_
_atom_site_label
_atom_site_type_symbol
_atom_site_fract_x
_atom_site_fract_y
_atom_site_fract_z
_atom_site_U_iso_or_equiv
_atom_site_adp_type
_atom_site_occupancy
_atom_site_symmetry_multiplicity
_atom_site_calc_flag
_atom_site_refinement_flags
_atom_site_disorder_assembly
_atom_site_disorder_group
W W 0.367477(19) 0.691332(15) -0.00463(5) 0.04806(14) Uani 1 1 d . . .
Cl1 Cl 0.45522(15) 0.68922(14) -0.1254(3) 0.0737(10) Uani 1 1 d . . .
Cl2 Cl 0.27989(15) 0.68713(15) 0.1167(3) 0.0763(10) Uani 1 1 d . . .
O1 O 0.3925(3) 0.7438(3) 0.0914(7) 0.057(2) Uani 1 1 d . . .
O2 O 0.3404(4) 0.7436(3) -0.1010(7) 0.059(2) Uani 1 1 d . . .
O3 O 0.3298(4) 0.6496(3) -0.1146(7) 0.057(2) Uani 1 1 d . . .
O4 O 0.4077(4) 0.6514(3) 0.1059(7) 0.055(2) Uani 1 1 d . . .
C1 C 0.3769(7) 0.7911(6) 0.0630(15) 0.089(6) Uani 1 1 d . . .
H1A H 0.4113 0.8120 0.0693 0.106 Uiso 1 1 calc R . .
H1B H 0.3468 0.8026 0.1206 0.106 Uiso 1 1 calc R . .
C2 C 0.3535(7) 0.7914(6) -0.0661(16) 0.086(6) Uani 1 1 d . . .
H2A H 0.3179 0.8111 -0.0704 0.103 Uiso 1 1 calc R . .
H2B H 0.3828 0.8050 -0.1223 0.103 Uiso 1 1 calc R . .
C3 C 0.2873(5) 0.6445(5) -0.2088(12) 0.052(3) Uani 1 1 d . . .
C4 C 0.2832(5) 0.6028(5) -0.2795(12) 0.051(3) Uani 1 1 d . . .
C5 C 0.2412(6) 0.6040(4) -0.3751(11) 0.055(4) Uani 1 1 d . . .
H5 H 0.2377 0.5765 -0.4241 0.066 Uiso 1 1 calc R . .
C6 C 0.2046(5) 0.6418(4) -0.4033(11) 0.047(3) Uani 1 1 d . . .
C7 C 0.2093(6) 0.6807(5) -0.3248(12) 0.066(4) Uani 1 1 d . . .
H7 H 0.1844 0.7071 -0.3378 0.079 Uiso 1 1 calc R . .
C8 C 0.2489(6) 0.6826(5) -0.2283(11) 0.061(4) Uani 1 1 d . . .
H8 H 0.2500 0.7094 -0.1762 0.073 Uiso 1 1 calc R . .
C9 C 0.3209(7) 0.5591(6) -0.2533(14) 0.080(5) Uani 1 1 d . . .
C10 C 0.3071(7) 0.5406(5) -0.1201(14) 0.108(6) Uani 1 1 d . . .
H10A H 0.3355 0.5538 -0.0626 0.162 Uiso 1 1 calc R . .
H10B H 0.3095 0.5060 -0.1186 0.162 Uiso 1 1 calc R . .
H10C H 0.2678 0.5505 -0.0965 0.162 Uiso 1 1 calc R . .
C11 C 0.3889(7) 0.5697(5) -0.2644(15) 0.114(7) Uani 1 1 d . . .
H11A H 0.3976 0.5816 -0.3465 0.171 Uiso 1 1 calc R . .
H11B H 0.4109 0.5406 -0.2496 0.171 Uiso 1 1 calc R . .
H11C H 0.4000 0.5936 -0.2038 0.171 Uiso 1 1 calc R . .
C12 C 0.3076(7) 0.5159(5) -0.3434(15) 0.106(6) Uani 1 1 d . . .
H12A H 0.2655 0.5109 -0.3484 0.159 Uiso 1 1 calc R . .
H12B H 0.3264 0.4873 -0.3123 0.159 Uiso 1 1 calc R . .
H12C H 0.3229 0.5232 -0.4248 0.159 Uiso 1 1 calc R . .
C13 C 0.1605(6) 0.6402(5) -0.5130(15) 0.077(4) Uani 1 1 d D . .
C14A C 0.1614(16) 0.5951(10) -0.591(3) 0.122(14) Uiso 0.54(2) 1 d PD . .
H14A H 0.1304 0.5738 -0.5639 0.184 Uiso 0.54(2) 1 calc PR . .
H14B H 0.1992 0.5794 -0.5819 0.184 Uiso 0.54(2) 1 calc PR . .
H14C H 0.1553 0.6034 -0.6769 0.184 Uiso 0.54(2) 1 calc PR . .
C14B C 0.1915(14) 0.6169(12) -0.625(2) 0.078(12) Uiso 0.46(2) 1 d PD . .
H14D H 0.1626 0.6100 -0.6885 0.117 Uiso 0.46(2) 1 calc PR . .
H14E H 0.2104 0.5875 -0.5994 0.117 Uiso 0.46(2) 1 calc PR . .
H14F H 0.2208 0.6387 -0.6576 0.117 Uiso 0.46(2) 1 calc PR . .
C15A C 0.0990(9) 0.6538(11) -0.467(3) 0.106(13) Uiso 0.54(2) 1 d PD . .
H15A H 0.0981 0.6876 -0.4469 0.158 Uiso 0.54(2) 1 calc PR . .
H15B H 0.0898 0.6353 -0.3935 0.158 Uiso 0.54(2) 1 calc PR . .
H15C H 0.0703 0.6470 -0.5305 0.158 Uiso 0.54(2) 1 calc PR . .
C15B C 0.1119(11) 0.6029(10) -0.480(3) 0.099(14) Uiso 0.46(2) 1 d PD . .
H15D H 0.0859 0.6162 -0.4182 0.149 Uiso 0.46(2) 1 calc PR . .
H15E H 0.1301 0.5741 -0.4486 0.149 Uiso 0.46(2) 1 calc PR . .
H15F H 0.0894 0.5953 -0.5538 0.149 Uiso 0.46(2) 1 calc PR . .
C16A C 0.1785(11) 0.6830(8) -0.600(2) 0.068(9) Uiso 0.54(2) 1 d PD . .
H16A H 0.1520 0.6841 -0.6701 0.102 Uiso 0.54(2) 1 calc PR . .
H16B H 0.2184 0.6783 -0.6289 0.102 Uiso 0.54(2) 1 calc PR . .
H16C H 0.1760 0.7128 -0.5546 0.102 Uiso 0.54(2) 1 calc PR . .
C16B C 0.1334(18) 0.6879(10) -0.547(4) 0.146(18) Uiso 0.46(2) 1 d PD . .
H16D H 0.1266 0.6891 -0.6348 0.219 Uiso 0.46(2) 1 calc PR . .
H16E H 0.1599 0.7134 -0.5229 0.219 Uiso 0.46(2) 1 calc PR . .
H16F H 0.0963 0.6916 -0.5033 0.219 Uiso 0.46(2) 1 calc PR . .
C17 C 0.4506(5) 0.6475(4) 0.1954(10) 0.044(3) Uani 1 1 d . . .
C18 C 0.4564(5) 0.6042(5) 0.2673(12) 0.056(4) Uani 1 1 d . . .
C19 C 0.4981(6) 0.6067(5) 0.3635(13) 0.074(4) Uani 1 1 d . . .
H19 H 0.5027 0.5794 0.4129 0.089 Uiso 1 1 calc R . .
C20 C 0.5331(6) 0.6464(5) 0.3916(12) 0.055(4) Uani 1 1 d . . .
C21 C 0.5266(5) 0.6864(5) 0.3171(10) 0.053(3) Uani 1 1 d . . .
H21 H 0.5499 0.7136 0.3312 0.064 Uiso 1 1 calc R . .
C22 C 0.4865(5) 0.6864(5) 0.2236(11) 0.055(3) Uani 1 1 d . . .
H22 H 0.4829 0.7142 0.1755 0.066 Uiso 1 1 calc R . .
C23 C 0.4207(6) 0.5568(5) 0.2380(14) 0.088(5) Uani 1 1 d D . .
C24A C 0.3549(9) 0.5676(16) 0.239(4) 0.105(17) Uiso 0.64(5) 1 d PD . .
H24A H 0.3472 0.5953 0.1876 0.157 Uiso 0.64(5) 1 calc PR . .
H24B H 0.3421 0.5739 0.3224 0.157 Uiso 0.64(5) 1 calc PR . .
H24C H 0.3336 0.5403 0.2062 0.157 Uiso 0.64(5) 1 calc PR . .
C24B C 0.3567(13) 0.571(2) 0.276(6) 0.070(18) Uiso 0.36(5) 1 d PD . .
H24D H 0.3392 0.5902 0.2116 0.106 Uiso 0.36(5) 1 calc PR . .
H24E H 0.3576 0.5886 0.3525 0.106 Uiso 0.36(5) 1 calc PR . .
H24F H 0.3335 0.5419 0.2871 0.106 Uiso 0.36(5) 1 calc PR . .
C25A C 0.4283(14) 0.5200(8) 0.345(2) 0.077(10) Uiso 0.64(5) 1 d PD . .
H25A H 0.4331 0.4882 0.3113 0.115 Uiso 0.64(5) 1 calc PR . .
H25B H 0.3937 0.5208 0.3978 0.115 Uiso 0.64(5) 1 calc PR . .
H25C H 0.4627 0.5283 0.3937 0.115 Uiso 0.64(5) 1 calc PR . .
C25B C 0.457(2) 0.5132(10) 0.288(5) 0.066(16) Uiso 0.36(5) 1 d PD . .
H25D H 0.4303 0.4904 0.3258 0.099 Uiso 0.36(5) 1 calc PR . .
H25E H 0.4852 0.5242 0.3480 0.099 Uiso 0.36(5) 1 calc PR . .
H25F H 0.4773 0.4979 0.2196 0.099 Uiso 0.36(5) 1 calc PR . .
C26A C 0.4447(14) 0.5450(9) 0.1047(17) 0.076(9) Uiso 0.64(5) 1 d PD . .
H26A H 0.4331 0.5128 0.0820 0.115 Uiso 0.64(5) 1 calc PR . .
H26B H 0.4872 0.5473 0.1044 0.115 Uiso 0.64(5) 1 calc PR . .
H26C H 0.4284 0.5675 0.0459 0.115 Uiso 0.64(5) 1 calc PR . .
C26B C 0.415(3) 0.5381(17) 0.109(3) 0.098(19) Uiso 0.36(5) 1 d PD . .
H26D H 0.4477 0.5169 0.0917 0.147 Uiso 0.36(5) 1 calc PR . .
H26E H 0.4154 0.5646 0.0517 0.147 Uiso 0.36(5) 1 calc PR . .
H26F H 0.3784 0.5207 0.1014 0.147 Uiso 0.36(5) 1 calc PR . .
C27 C 0.5761(5) 0.6460(5) 0.5043(15) 0.071(3) Uani 1 1 d D . .
C28A C 0.6214(9) 0.6048(7) 0.483(3) 0.085(9) Uiso 0.591(18) 1 d PD . .
H28A H 0.6513 0.6153 0.4252 0.128 Uiso 0.591(18) 1 calc PR . .
H28B H 0.6013 0.5771 0.4496 0.128 Uiso 0.591(18) 1 calc PR . .
H28C H 0.6398 0.5964 0.5608 0.128 Uiso 0.591(18) 1 calc PR . .
C28B C 0.6390(12) 0.6521(19) 0.456(4) 0.15(2) Uiso 0.409(18) 1 d PD . .
H28D H 0.6442 0.6844 0.4264 0.220 Uiso 0.409(18) 1 calc PR . .
H28E H 0.6459 0.6297 0.3899 0.220 Uiso 0.409(18) 1 calc PR . .
H28F H 0.6665 0.6460 0.5229 0.220 Uiso 0.409(18) 1 calc PR . .
C29A C 0.6121(11) 0.6914(8) 0.515(3) 0.114(10) Uiso 0.591(18) 1 d PD . .
H29A H 0.6389 0.6888 0.5839 0.171 Uiso 0.591(18) 1 calc PR . .
H29B H 0.5860 0.7184 0.5269 0.171 Uiso 0.591(18) 1 calc PR . .
H29C H 0.6344 0.6960 0.4392 0.171 Uiso 0.591(18) 1 calc PR . .
C29B C 0.5619(14) 0.6910(9) 0.587(3) 0.073(11) Uiso 0.409(18) 1 d PD . .
H29D H 0.5196 0.6939 0.5972 0.110 Uiso 0.409(18) 1 calc PR . .
H29E H 0.5770 0.7195 0.5474 0.110 Uiso 0.409(18) 1 calc PR . .
H29F H 0.5803 0.6872 0.6671 0.110 Uiso 0.409(18) 1 calc PR . .
C30A C 0.5437(13) 0.6330(11) 0.624(2) 0.099(11) Uiso 0.591(18) 1 d PD . .
H30A H 0.5200 0.6046 0.6106 0.148 Uiso 0.591(18) 1 calc PR . .
H30B H 0.5184 0.6593 0.6482 0.148 Uiso 0.591(18) 1 calc PR . .
H30C H 0.5722 0.6269 0.6887 0.148 Uiso 0.591(18) 1 calc PR . .
C30B C 0.5674(18) 0.6047(12) 0.596(3) 0.102(16) Uiso 0.409(18) 1 d PD . .
H30D H 0.5839 0.5757 0.5612 0.153 Uiso 0.409(18) 1 calc PR . .
H30E H 0.5258 0.6002 0.6108 0.153 Uiso 0.409(18) 1 calc PR . .
H30F H 0.5871 0.6122 0.6726 0.153 Uiso 0.409(18) 1 calc PR . .

loop_
_atom_site_aniso_label
_atom_site_aniso_U_11
_atom_site_aniso_U_22
_atom_site_aniso_U_33
_atom_site_aniso_U_23
_atom_site_aniso_U_13
_atom_site_aniso_U_12
W 0.0529(3) 0.0517(2) 0.0396(2) -0.0012(5) -0.0061(4) -0.0012(3)
Cl1 0.068(2) 0.080(2) 0.072(2) -0.003(2) 0.0155(19) 0.002(2)
Cl2 0.065(2) 0.097(3) 0.067(2) 0.004(2) 0.0147(18) -0.005(2)
O1 0.055(5) 0.052(6) 0.066(6) -0.017(5) -0.021(5) 0.001(6)
O2 0.073(6) 0.057(6) 0.048(5) -0.001(5) -0.008(5) 0.006(6)
O3 0.060(6) 0.068(6) 0.042(5) -0.011(4) -0.016(5) 0.008(5)
O4 0.057(6) 0.051(5) 0.056(5) 0.000(4) -0.012(5) -0.001(5)
C1 0.110(15) 0.067(13) 0.089(11) -0.030(10) -0.024(11) 0.006(10)
C2 0.098(14) 0.052(12) 0.108(13) -0.001(10) 0.001(11) 0.009(9)
C3 0.047(9) 0.054(9) 0.056(8) 0.009(7) 0.006(7) -0.012(7)
C4 0.047(8) 0.056(9) 0.049(8) 0.001(7) 0.001(7) -0.008(7)
C5 0.082(10) 0.041(8) 0.041(7) 0.003(6) -0.011(7) -0.013(7)
C6 0.051(9) 0.047(8) 0.044(8) 0.006(6) -0.006(7) -0.005(7)
C7 0.058(9) 0.080(11) 0.061(9) -0.003(8) -0.016(7) 0.018(8)
C8 0.066(9) 0.067(11) 0.049(7) -0.022(8) -0.013(7) 0.008(8)
C9 0.097(13) 0.066(12) 0.075(11) -0.008(8) -0.023(11) 0.004(9)
C10 0.144(17) 0.072(11) 0.107(14) 0.021(10) -0.060(13) -0.005(11)
C11 0.104(15) 0.078(13) 0.160(17) -0.042(12) -0.058(14) 0.063(11)
C12 0.143(16) 0.040(9) 0.134(15) -0.031(9) -0.036(13) 0.012(9)
C13 0.060(8) 0.096(10) 0.076(10) -0.010(12) -0.007(11) -0.004(7)
C17 0.041(8) 0.055(9) 0.037(7) 0.016(6) 0.002(6) 0.000(6)
C18 0.056(9) 0.057(10) 0.056(9) 0.008(7) -0.018(7) -0.004(7)
C19 0.094(12) 0.062(10) 0.067(10) 0.016(8) -0.031(9) -0.007(9)
C20 0.045(9) 0.079(10) 0.041(8) 0.005(7) -0.005(7) 0.011(8)
C21 0.037(7) 0.069(9) 0.053(7) 0.006(8) -0.012(6) -0.004(7)
C22 0.054(8) 0.055(9) 0.055(8) 0.013(8) -0.016(6) -0.001(8)
C23 0.105(15) 0.045(10) 0.113(14) 0.007(9) -0.022(12) -0.009(9)
C27 0.059(8) 0.097(10) 0.058(8) -0.004(13) -0.010(11) 0.002(7)

loop_
_atom_type_symbol
_atom_type_description
_atom_type_scat_dispersion_real
_atom_type_scat_dispersion_imag
_atom_type_scat_source
C C 0.0033 0.0016 'International Tables Vol C Tables 4.2.6.8 and 6.1.1.4'
H H 0.0000 0.0000 'International Tables Vol C Tables 4.2.6.8 and 6.1.1.4'
Cl Cl 0.1484 0.1585 'International Tables Vol C Tables 4.2.6.8 and 6.1.1.4'
O O 0.0106 0.0060 'International Tables Vol C Tables 4.2.6.8 and 6.1.1.4'
W W -0.8490 6.8722 'International Tables Vol C Tables 4.2.6.8 and 6.1.1.4'

loop_
_geom_angle_atom_site_label_1
_geom_angle_atom_site_label_2
_geom_angle_atom_site_label_3
_geom_angle
_geom_angle_site_symmetry_1
_geom_angle_site_symmetry_3
_geom_angle_publ_flag
O3 W O4 104.9(3) . . y
O3 W O1 166.5(3) . . y
O4 W O1 88.0(3) . . y
O3 W O2 89.0(3) . . y
O4 W O2 165.4(3) . . y
O1 W O2 78.6(3) . . y
O3 W Cl1 91.0(3) . . y
O4 W Cl1 85.9(3) . . y
O1 W Cl1 94.0(3) . . y
O2 W Cl1 89.3(3) . . y
O3 W Cl2 86.5(3) . . y
O4 W Cl2 91.4(3) . . y
O1 W Cl2 89.2(3) . . y
O2 W Cl2 94.0(3) . . y
Cl1 W Cl2 175.76(12) . . y
C1 O1 W 122.4(8) . . y
C2 O2 W 120.7(9) . . y
C3 O3 W 146.6(8) . . y
C17 O4 W 147.2(7) . . y
O1 C1 C2 107.5(14) . . y
O1 C1 H1A 110.2 . . ?
C2 C1 H1A 110.2 . . ?
O1 C1 H1B 110.2 . . ?
C2 C1 H1B 110.2 . . ?
H1A C1 H1B 108.5 . . ?
O2 C2 C1 108.5(15) . . ?
O2 C2 H2A 110.0 . . ?
C1 C2 H2A 110.0 . . ?
O2 C2 H2B 110.0 . . ?
C1 C2 H2B 110.0 . . ?
H2A C2 H2B 108.4 . . ?
C8 C3 C4 120.9(12) . . ?
C8 C3 O3 117.4(12) . . ?
C4 C3 O3 121.8(12) . . ?
C3 C4 C5 115.3(12) . . ?
C3 C4 C9 122.1(12) . . ?
C5 C4 C9 122.6(12) . . ?
C6 C5 C4 126.2(12) . . ?
C6 C5 H5 116.9 . . ?
C4 C5 H5 116.9 . . ?
C5 C6 C7 114.8(11) . . ?
C5 C6 C13 122.4(11) . . ?
C7 C6 C13 122.8(11) . . ?
C8 C7 C6 123.1(13) . . ?
C8 C7 H7 118.5 . . ?
C6 C7 H7 118.5 . . ?
C7 C8 C3 119.6(13) . . ?
C7 C8 H8 120.2 . . ?
C3 C8 H8 120.2 . . ?
C4 C9 C10 109.0(13) . . ?
C4 C9 C11 112.7(13) . . ?
C10 C9 C11 109.2(12) . . ?
C4 C9 C12 113.0(12) . . ?
C10 C9 C12 106.2(13) . . ?
C11 C9 C12 106.5(13) . . ?
C9 C10 H10A 109.5 . . ?
C9 C10 H10B 109.5 . . ?
H10A C10 H10B 109.5 . . ?
C9 C10 H10C 109.5 . . ?
H10A C10 H10C 109.5 . . ?
H10B C10 H10C 109.5 . . ?
C9 C11 H11A 109.5 . . ?
C9 C11 H11B 109.5 . . ?
H11A C11 H11B 109.5 . . ?
C9 C11 H11C 109.5 . . ?
H11A C11 H11C 109.5 . . ?
H11B C11 H11C 109.5 . . ?
C9 C12 H12A 109.5 . . ?
C9 C12 H12B 109.5 . . ?
H12A C12 H12B 109.5 . . ?
C9 C12 H12C 109.5 . . ?
H12A C12 H12C 109.5 . . ?
H12B C12 H12C 109.5 . . ?
C16B C13 C14A 127(2) . . ?
C16B C13 C15A 59.3(18) . . ?
C14A C13 C15A 113.6(19) . . ?
C16B C13 C14B 112(2) . . ?
C14A C13 C14B 37.6(16) . . ?
C15A C13 C14B 141(2) . . ?
C16B C13 C6 114.9(18) . . ?
C14A C13 C6 116.1(17) . . ?
C15A C13 C6 109.3(15) . . ?
C14B C13 C6 108.6(15) . . ?
C16B C13 C15B 111(2) . . ?
C14A C13 C15B 65.2(18) . . ?
C15A C13 C15B 56.3(14) . . ?
C14B C13 C15B 103(2) . . ?
C6 C13 C15B 107.6(17) . . ?
C16B C13 C16A 45.1(16) . . ?
C14A C13 C16A 107.1(19) . . ?
C15A C13 C16A 104.1(17) . . ?
C14B C13 C16A 74.5(16) . . ?
C6 C13 C16A 105.6(12) . . ?
C15B C13 C16A 145.7(19) . . ?
C13 C14A H14A 109.5 . . ?
C13 C14A H14B 109.5 . . ?
H14A C14A H14B 109.5 . . ?
C13 C14A H14C 109.5 . . ?
H14A C14A H14C 109.5 . . ?
H14B C14A H14C 109.5 . . ?
C13 C14B H14D 109.5 . . ?
C13 C14B H14E 109.5 . . ?
H14D C14B H14E 109.5 . . ?
C13 C14B H14F 109.5 . . ?
H14D C14B H14F 109.5 . . ?
H14E C14B H14F 109.5 . . ?
C13 C15A H15A 109.5 . . ?
C13 C15A H15B 109.5 . . ?
H15A C15A H15B 109.5 . . ?
C13 C15A H15C 109.5 . . ?
H15A C15A H15C 109.5 . . ?
H15B C15A H15C 109.5 . . ?
C13 C15B H15D 109.5 . . ?
C13 C15B H15E 109.5 . . ?
H15D C15B H15E 109.5 . . ?
C13 C15B H15F 109.5 . . ?
H15D C15B H15F 109.5 . . ?
H15E C15B H15F 109.5 . . ?
C13 C16A H16A 109.5 . . ?
C13 C16A H16B 109.5 . . ?
H16A C16A H16B 109.5 . . ?
C13 C16A H16C 109.5 . . ?
H16A C16A H16C 109.5 . . ?
H16B C16A H16C 109.5 . . ?
C13 C16B H16D 109.5 . . ?
C13 C16B H16E 109.5 . . ?
H16D C16B H16E 109.5 . . ?
C13 C16B H16F 109.5 . . ?
H16D C16B H16F 109.5 . . ?
H16E C16B H16F 109.5 . . ?
O4 C17 C22 120.4(11) . . ?
O4 C17 C18 120.6(11) . . ?
C22 C17 C18 118.8(11) . . ?
C19 C18 C17 114.7(11) . . ?
C19 C18 C23 122.3(12) . . ?
C17 C18 C23 123.0(11) . . ?
C20 C19 C18 125.6(12) . . ?
C20 C19 H19 117.2 . . ?
C18 C19 H19 117.2 . . ?
C21 C20 C19 116.9(12) . . ?
C21 C20 C27 121.7(13) . . ?
C19 C20 C27 121.3(12) . . ?
C22 C21 C20 120.2(13) . . ?
C22 C21 H21 119.9 . . ?
C20 C21 H21 119.9 . . ?
C21 C22 C17 123.7(13) . . ?
C21 C22 H22 118.2 . . ?
C17 C22 H22 118.2 . . ?
C26B C23 C24A 89(3) . . ?
C26B C23 C24B 105(3) . . ?
C24A C23 C24B 15(3) . . ?
C26B C23 C25A 118(3) . . ?
C24A C23 C25A 104(2) . . ?
C24B C23 C25A 94(3) . . ?
C26B C23 C25B 95(3) . . ?
C24A C23 C25B 132(3) . . ?
C24B C23 C25B 126(3) . . ?
C25A C23 C25B 34.3(16) . . ?
C26B C23 C26A 26(2) . . ?
C24A C23 C26A 112.5(19) . . ?
C24B C23 C26A 128(3) . . ?
C25A C23 C26A 120.3(18) . . ?
C25B C23 C26A 88(2) . . ?
C26B C23 C18 122(3) . . ?
C24A C23 C18 110(2) . . ?
C24B C23 C18 103(3) . . ?
C25A C23 C18 110.2(13) . . ?
C25B C23 C18 108.4(17) . . ?
C26A C23 C18 100.6(15) . . ?
C23 C24A H24A 109.5 . . ?
C23 C24A H24B 109.5 . . ?
H24A C24A H24B 109.5 . . ?
C23 C24A H24C 109.5 . . ?
H24A C24A H24C 109.5 . . ?
H24B C24A H24C 109.5 . . ?
C23 C24B H24D 109.5 . . ?
C23 C24B H24E 109.5 . . ?
H24D C24B H24E 109.5 . . ?
C23 C24B H24F 109.5 . . ?
H24D C24B H24F 109.5 . . ?
H24E C24B H24F 109.5 . . ?
C23 C25A H25A 109.5 . . ?
C23 C25A H25B 109.5 . . ?
H25A C25A H25B 109.5 . . ?
C23 C25A H25C 109.5 . . ?
H25A C25A H25C 109.5 . . ?
H25B C25A H25C 109.5 . . ?
C23 C25B H25D 109.5 . . ?
C23 C25B H25E 109.5 . . ?
H25D C25B H25E 109.5 . . ?
C23 C25B H25F 109.5 . . ?
H25D C25B H25F 109.5 . . ?
H25E C25B H25F 109.5 . . ?
C23 C26A H26A 109.5 . . ?
C23 C26A H26B 109.5 . . ?
H26A C26A H26B 109.5 . . ?
C23 C26A H26C 109.5 . . ?
H26A C26A H26C 109.5 . . ?
H26B C26A H26C 109.5 . . ?
C23 C26B H26D 109.5 . . ?
C23 C26B H26E 109.5 . . ?
H26D C26B H26E 109.5 . . ?
C23 C26B H26F 109.5 . . ?
H26D C26B H26F 109.5 . . ?
H26E C26B H26F 109.5 . . ?
C29A C27 C28B 55.0(19) . . ?
C29A C27 C30B 131(2) . . ?
C28B C27 C30B 115(2) . . ?
C29A C27 C30A 113.3(19) . . ?
C28B C27 C30A 140(2) . . ?
C30B C27 C30A 38.3(17) . . ?
C29A C27 C20 112.9(16) . . ?
C28B C27 C20 109(2) . . ?
C30B C27 C20 115.4(18) . . ?
C30A C27 C20 111.2(13) . . ?
C29A C27 C28A 105.8(15) . . ?
C28B C27 C28A 54.3(18) . . ?
C30B C27 C28A 68.0(18) . . ?
C30A C27 C28A 105.5(18) . . ?
C20 C27 C28A 107.5(14) . . ?
C29A C27 C29B 53.2(14) . . ?
C28B C27 C29B 107(2) . . ?
C30B C27 C29B 102(2) . . ?
C30A C27 C29B 67.1(16) . . ?
C20 C27 C29B 108.1(14) . . ?
C28A C27 C29B 143.8(18) . . ?
C27 C28A H28A 109.5 . . ?
C27 C28A H28B 109.5 . . ?
H28A C28A H28B 109.5 . . ?
C27 C28A H28C 109.5 . . ?
H28A C28A H28C 109.5 . . ?
H28B C28A H28C 109.5 . . ?
C27 C28B H28D 109.5 . . ?
C27 C28B H28E 109.5 . . ?
H28D C28B H28E 109.5 . . ?
C27 C28B H28F 109.5 . . ?
H28D C28B H28F 109.5 . . ?
H28E C28B H28F 109.5 . . ?
C27 C29A H29A 109.5 . . ?
C27 C29A H29B 109.5 . . ?
H29A C29A H29B 109.5 . . ?
C27 C29A H29C 109.5 . . ?
H29A C29A H29C 109.5 . . ?
H29B C29A H29C 109.5 . . ?
C27 C29B H29D 109.5 . . ?
C27 C29B H29E 109.5 . . ?
H29D C29B H29E 109.5 . . ?
C27 C29B H29F 109.5 . . ?
H29D C29B H29F 109.5 . . ?
H29E C29B H29F 109.5 . . ?
C27 C30A H30A 109.5 . . ?
C27 C30A H30B 109.5 . . ?
H30A C30A H30B 109.5 . . ?
C27 C30A H30C 109.5 . . ?
H30A C30A H30C 109.5 . . ?
H30B C30A H30C 109.5 . . ?
C27 C30B H30D 109.5 . . ?
C27 C30B H30E 109.5 . . ?
H30D C30B H30E 109.5 . . ?
C27 C30B H30F 109.5 . . ?
H30D C30B H30F 109.5 . . ?
H30E C30B H30F 109.5 . . ?

loop_
_geom_bond_atom_site_label_1
_geom_bond_atom_site_label_2
_geom_bond_distance
_geom_bond_site_symmetry_2
_geom_bond_publ_flag
W O3 1.857(8) . y
W O4 1.857(8) . y
W O1 1.869(8) . y
W O2 1.881(8) . y
W Cl1 2.362(3) . y
W Cl2 2.365(3) . y
O1 C1 1.389(16) . y
O2 C2 1.408(16) . y
O3 C3 1.398(13) . y
O4 C17 1.366(12) . y
C1 C2 1.481(17) . y
C1 H1A 0.9700 . ?
C1 H1B 0.9700 . ?
C2 H2A 0.9700 . ?
C2 H2B 0.9700 . ?
C3 C8 1.380(16) . ?
C3 C4 1.386(15) . ?
C4 C5 1.396(15) . ?
C4 C9 1.504(17) . ?
C5 C6 1.367(15) . ?
C5 H5 0.9300 . ?
C6 C7 1.372(15) . ?
C6 C13 1.539(16) . ?
C7 C8 1.367(15) . ?
C7 H7 0.9300 . ?
C8 H8 0.9300 . ?
C9 C10 1.550(18) . ?
C9 C11 1.56(2) . ?
C9 C12 1.566(17) . ?
C10 H10A 0.9600 . ?
C10 H10B 0.9600 . ?
C10 H10C 0.9600 . ?
C11 H11A 0.9600 . ?
C11 H11B 0.9600 . ?
C11 H11C 0.9600 . ?
C12 H12A 0.9600 . ?
C12 H12B 0.9600 . ?
C12 H12C 0.9600 . ?
C13 C16B 1.498(18) . ?
C13 C14A 1.505(17) . ?
C13 C15A 1.518(17) . ?
C13 C14B 1.533(17) . ?
C13 C15B 1.546(17) . ?
C13 C16A 1.561(16) . ?
C14A H14A 0.9600 . ?
C14A H14B 0.9600 . ?
C14A H14C 0.9600 . ?
C14B H14D 0.9600 . ?
C14B H14E 0.9600 . ?
C14B H14F 0.9600 . ?
C15A H15A 0.9600 . ?
C15A H15B 0.9600 . ?
C15A H15C 0.9600 . ?
C15B H15D 0.9600 . ?
C15B H15E 0.9600 . ?
C15B H15F 0.9600 . ?
C16A H16A 0.9600 . ?
C16A H16B 0.9600 . ?
C16A H16C 0.9600 . ?
C16B H16D 0.9600 . ?
C16B H16E 0.9600 . ?
C16B H16F 0.9600 . ?
C17 C22 1.382(15) . ?
C17 C18 1.433(15) . ?
C18 C19 1.396(16) . ?
C18 C23 1.569(16) . ?
C19 C20 1.386(16) . ?
C19 H19 0.9300 . ?
C20 C21 1.376(16) . ?
C20 C27 1.548(16) . ?
C21 C22 1.349(14) . ?
C21 H21 0.9300 . ?
C22 H22 0.9300 . ?
C23 C26B 1.479(19) . ?
C23 C24A 1.511(18) . ?
C23 C24B 1.546(19) . ?
C23 C25A 1.548(16) . ?
C23 C25B 1.551(18) . ?
C23 C26A 1.563(16) . ?
C24A H24A 0.9600 . ?
C24A H24B 0.9600 . ?
C24A H24C 0.9600 . ?
C24B H24D 0.9600 . ?
C24B H24E 0.9600 . ?
C24B H24F 0.9600 . ?
C25A H25A 0.9600 . ?
C25A H25B 0.9600 . ?
C25A H25C 0.9600 . ?
C25B H25D 0.9600 . ?
C25B H25E 0.9600 . ?
C25B H25F 0.9600 . ?
C26A H26A 0.9600 . ?
C26A H26B 0.9600 . ?
C26A H26C 0.9600 . ?
C26B H26D 0.9600 . ?
C26B H26E 0.9600 . ?
C26B H26F 0.9600 . ?
C27 C29A 1.501(16) . ?
C27 C28B 1.515(19) . ?
C27 C30B 1.518(18) . ?
C27 C30A 1.519(17) . ?
C27 C28A 1.549(15) . ?
C27 C29B 1.563(17) . ?
C28A H28A 0.9600 . ?
C28A H28B 0.9600 . ?
C28A H28C 0.9600 . ?
C28B H28D 0.9600 . ?
C28B H28E 0.9600 . ?
C28B H28F 0.9600 . ?
C29A H29A 0.9600 . ?
C29A H29B 0.9600 . ?
C29A H29C 0.9600 . ?
C29B H29D 0.9600 . ?
C29B H29E 0.9600 . ?
C29B H29F 0.9600 . ?
C30A H30A 0.9600 . ?
C30A H30B 0.9600 . ?
C30A H30C 0.9600 . ?
C30B H30D 0.9600 . ?
C30B H30E 0.9600 . ?
C30B H30F 0.9600 . ?

loop_
_geom_torsion_atom_site_label_1
_geom_torsion_atom_site_label_2
_geom_torsion_atom_site_label_3
_geom_torsion_atom_site_label_4
_geom_torsion
_geom_torsion_site_symmetry_1
_geom_torsion_site_symmetry_2
_geom_torsion_site_symmetry_3
_geom_torsion_site_symmetry_4
_geom_torsion_publ_flag
O3 W O1 C1 -16(2) . . . . ?
O4 W O1 C1 -179.0(11) . . . . ?
O2 W O1 C1 6.7(11) . . . . ?
Cl1 W O1 C1 95.2(11) . . . . ?
Cl2 W O1 C1 -87.6(11) . . . . ?
O3 W O2 C2 178.9(11) . . . . ?
O4 W O2 C2 -19(2) . . . . ?
O1 W O2 C2 4.2(11) . . . . ?
Cl1 W O2 C2 -90.0(10) . . . . ?
Cl2 W O2 C2 92.6(10) . . . . ?
O4 W O3 C3 167.4(13) . . . . ?
O1 W O3 C3 5(2) . . . . ?
O2 W O3 C3 -17.2(13) . . . . ?
Cl1 W O3 C3 -106.6(13) . . . . ?
Cl2 W O3 C3 76.9(13) . . . . ?
O3 W O4 C17 164.2(13) . . . . ?
O1 W O4 C17 -20.0(14) . . . . ?
O2 W O4 C17 3(2) . . . . ?
Cl1 W O4 C17 74.2(14) . . . . ?
Cl2 W O4 C17 -109.1(14) . . . . ?
W O1 C1 C2 -14.7(17) . . . . ?
W O2 C2 C1 -12.7(16) . . . . ?
O1 C1 C2 O2 15.7(17) . . . . ?
W O3 C3 C8 -12(2) . . . . ?
W O3 C3 C4 168.2(10) . . . . ?
C8 C3 C4 C5 4.3(18) . . . . ?
O3 C3 C4 C5 -176.2(10) . . . . ?
C8 C3 C4 C9 -174.7(13) . . . . ?
O3 C3 C4 C9 4.7(19) . . . . ?
C3 C4 C5 C6 -0.3(19) . . . . ?
C9 C4 C5 C6 178.7(13) . . . . ?
C4 C5 C6 C7 -3.0(19) . . . . ?
C4 C5 C6 C13 178.5(11) . . . . ?
C5 C6 C7 C8 2.3(19) . . . . ?
C13 C6 C7 C8 -179.1(12) . . . . ?
C6 C7 C8 C3 1(2) . . . . ?
C4 C3 C8 C7 -5.0(19) . . . . ?
O3 C3 C8 C7 175.5(11) . . . . ?
C3 C4 C9 C10 60.9(17) . . . . ?
C5 C4 C9 C10 -118.0(13) . . . . ?
C3 C4 C9 C11 -60.4(17) . . . . ?
C5 C4 C9 C11 120.6(13) . . . . ?
C3 C4 C9 C12 178.8(12) . . . . ?
C5 C4 C9 C12 0(2) . . . . ?
C5 C6 C13 C16B -168(2) . . . . ?
C7 C6 C13 C16B 14(3) . . . . ?
C5 C6 C13 C14A -2(3) . . . . ?
C7 C6 C13 C14A 179(2) . . . . ?
C5 C6 C13 C15A 127.9(17) . . . . ?
C7 C6 C13 C15A -50.6(19) . . . . ?
C5 C6 C13 C14B -42(2) . . . . ?
C7 C6 C13 C14B 139.4(18) . . . . ?
C5 C6 C13 C15B 68(2) . . . . ?
C7 C6 C13 C15B -110.3(18) . . . . ?
C5 C6 C13 C16A -120.6(16) . . . . ?
C7 C6 C13 C16A 60.9(18) . . . . ?
W O4 C17 C22 -6(2) . . . . ?
W O4 C17 C18 170.0(10) . . . . ?
O4 C17 C18 C19 -174.1(11) . . . . ?
C22 C17 C18 C19 1.8(18) . . . . ?
O4 C17 C18 C23 8.1(19) . . . . ?
C22 C17 C18 C23 -176.0(12) . . . . ?
C17 C18 C19 C20 -1(2) . . . . ?
C23 C18 C19 C20 177.0(14) . . . . ?
C18 C19 C20 C21 -1(2) . . . . ?
C18 C19 C20 C27 177.3(13) . . . . ?
C19 C20 C21 C22 1.6(19) . . . . ?
C27 C20 C21 C22 -176.5(11) . . . . ?
C20 C21 C22 C17 -0.7(19) . . . . ?
O4 C17 C22 C21 174.7(10) . . . . ?
C18 C17 C22 C21 -1.1(19) . . . . ?
C19 C18 C23 C26B -132(3) . . . . ?
C17 C18 C23 C26B 45(3) . . . . ?
C19 C18 C23 C24A 126(2) . . . . ?
C17 C18 C23 C24A -57(2) . . . . ?
C19 C18 C23 C24B 112(3) . . . . ?
C17 C18 C23 C24B -71(3) . . . . ?
C19 C18 C23 C25A 13(2) . . . . ?
C17 C18 C23 C25A -169.8(19) . . . . ?
C19 C18 C23 C25B -24(3) . . . . ?
C17 C18 C23 C25B 154(3) . . . . ?
C19 C18 C23 C26A -115.4(17) . . . . ?
C17 C18 C23 C26A 62.2(17) . . . . ?
C21 C20 C27 C29A -5(2) . . . . ?
C19 C20 C27 C29A 177.0(17) . . . . ?
C21 C20 C27 C28B -64(3) . . . . ?
C19 C20 C27 C28B 118(2) . . . . ?
C21 C20 C27 C30B 165(2) . . . . ?
C19 C20 C27 C30B -13(3) . . . . ?
C21 C20 C27 C30A 123.8(18) . . . . ?
C19 C20 C27 C30A -54(2) . . . . ?
C21 C20 C27 C28A -121.2(16) . . . . ?
C19 C20 C27 C28A 60.7(19) . . . . ?
C21 C20 C27 C29B 52(2) . . . . ?
C19 C20 C27 C29B -126.1(19) . . . . ?
